data_1540982
loop_
_publ_author_name
'Simon, A.'
'Koehler, J.'
'Miller, G.'
'Tischtau, R.'

_publ_section_title
;
 K4 Al2 Nb11 O20 F - "missing link" der Clusterkondensation
;
_journal_name_full 'Angewandte Chemie (German Edition)'
_journal_page_first 1695
_journal_page_last 1696
_journal_volume 101
_journal_year 1989
_chemical_formula_sum 'Al2 F K4 Nb11 O20'
_chemical_name_systematic 'K4 Al2 Nb11 O20 F'
_space_group_IT_number 139
_symmetry_space_group_name_Hall '-I 4 2'
_symmetry_space_group_name_H-M 'I 4/m m m'
_cell_angle_alpha 90
_cell_angle_beta 90
_cell_angle_gamma 90
_cell_formula_units_Z 2
_cell_length_a 8.7857
_cell_length_b 8.7857
_cell_length_c 12.637
_cell_volume 975.431
_citation_journal_id_ASTM ANCEAD
_cod_data_source_file Simon_ANCEAD_1989_841.cif
_cod_data_source_block Al2F1K4Nb11O20
_cod_original_cell_volume 975.4313
_cod_original_formula_sum 'Al2 F1 K4 Nb11 O20'
_cod_database_code 1540982

loop_
_symmetry_equiv_pos_as_xyz
x,y,z
-y,x,z
-x,-y,z
y,-x,z
x,-y,-z
y,x,-z
-x,y,-z
-y,-x,-z
-x,-y,-z
y,-x,-z
x,y,-z
-y,x,-z
-x,y,z
-y,-x,z
x,-y,z
y,x,z
x+1/2,y+1/2,z+1/2
-y+1/2,x+1/2,z+1/2
-x+1/2,-y+1/2,z+1/2
y+1/2,-x+1/2,z+1/2
x+1/2,-y+1/2,-z+1/2
y+1/2,x+1/2,-z+1/2
-x+1/2,y+1/2,-z+1/2
-y+1/2,-x+1/2,-z+1/2
-x+1/2,-y+1/2,-z+1/2
y+1/2,-x+1/2,-z+1/2
x+1/2,y+1/2,-z+1/2
-y+1/2,x+1/2,-z+1/2
-x+1/2,y+1/2,z+1/2
-y+1/2,-x+1/2,z+1/2
x+1/2,-y+1/2,z+1/2
y+1/2,x+1/2,z+1/2

loop_
_atom_site_label
_atom_site_type_symbol
_atom_site_fract_x
_atom_site_fract_y
_atom_site_fract_z
_atom_site_occupancy
_atom_site_U_iso_or_equiv
F1 F-1 0 0 0.5 1 0.0
Nb1 Nb+3 0 0 0 1 0.0
Nb2 Nb+2 0 0 0.31946 1 0.0
O2 O-2 0.3371 0 0.1747 1 0.0
K1 K+1 0.3122 0 0.5 1 0.0
O3 O-2 0.8296 0.1704 0 1 0.0
Nb3 Nb+3 0.16215 0.16215 0.1639 1 0.0
O1 O-2 0.8319 0.8319 0.331 1 0.0
Al1 Al+3 0.5 0 0.25 1 0.0
